data_7120407
loop_
_publ_author_name
'Mao, Xiao Feng'
'Zhu, Xiao-Ping'
'Li, Deng Yuan'
'Jiang, Liang-Liang'
'Liu, Pei Nian'

_publ_section_title
;
 Cascade reaction of alkynols and 1-(2-aminophenyl)prop-2-ynols to form a
 fused 5,5,6-tricyclic system: formation of four bonds in a single
 reaction
;
_journal_name_full 'Chem. Commun.'
_journal_paper_doi 10.1039/C7CC04126H
_journal_year 2017
_chemical_formula_moiety 'C38 H30 Cl N O4 S'
_chemical_formula_sum 'C38 H30 Cl N O4 S'
_chemical_formula_weight 632.14
_space_group_crystal_system triclinic
_space_group_IT_number 2
_space_group_name_Hall '-P 1'
_space_group_name_H-M_alt 'P -1'
_symmetry_space_group_name_Hall '-P 1'
_symmetry_space_group_name_H-M 'P -1'
_atom_sites_solution_hydrogens mixed
_atom_sites_solution_primary dual
_audit_creation_date 2017-03-08
_audit_creation_method
;
Olex2 1.2
(compiled 2016.11.30 svn.r3356 for OlexSys, GUI svn.r5292)
;
_audit_update_record
;
2017-05-26 deposited with the CCDC.
2017-07-10 downloaded from the CCDC.
;
_cell_angle_alpha 104.565(2)
_cell_angle_beta 104.140(2)
_cell_angle_gamma 101.177(2)
_cell_formula_units_Z 2
_cell_length_a 10.0712(10)
_cell_length_b 13.1339(13)
_cell_length_c 13.3013(14)
_cell_measurement_reflns_used 2583
_cell_measurement_temperature 296
_cell_measurement_theta_max 23.61
_cell_measurement_theta_min 2.17
_cell_volume 1589.0(3)
_computing_cell_refinement 'SAINT v7.68A (Bruker, 2009)'
_computing_data_reduction 'SAINT v7.68A (Bruker, 2009)'
_computing_molecular_graphics 'Olex2 (Dolomanov et al., 2009)'
_computing_publication_material 'Olex2 (Dolomanov et al., 2009)'
_computing_structure_refinement 'ShelXL (Sheldrick, 2015)'
_computing_structure_solution 'ShelXT (Sheldrick, 2015)'
_diffrn_ambient_temperature 296
_diffrn_measured_fraction_theta_full 1.000
_diffrn_measured_fraction_theta_max 0.996
_diffrn_measurement_device_type 'Bruker APEX-II CCD'
_diffrn_measurement_method '\f and \w scans'
_diffrn_radiation_monochromator graphite
_diffrn_radiation_type MoK\a
_diffrn_radiation_wavelength 0.71073
_diffrn_reflns_av_R_equivalents 0.0267
_diffrn_reflns_av_unetI/netI 0.0546
_diffrn_reflns_Laue_measured_fraction_full 1.000
_diffrn_reflns_Laue_measured_fraction_max 0.996
_diffrn_reflns_limit_h_max 7
_diffrn_reflns_limit_h_min -13
_diffrn_reflns_limit_k_max 17
_diffrn_reflns_limit_k_min -17
_diffrn_reflns_limit_l_max 17
_diffrn_reflns_limit_l_min -17
_diffrn_reflns_number 13986
_diffrn_reflns_point_group_measured_fraction_full 1.000
_diffrn_reflns_point_group_measured_fraction_max 0.996
_diffrn_reflns_theta_full 25.242
_diffrn_reflns_theta_max 28.311
_diffrn_reflns_theta_min 1.663
_diffrn_standards_number 0
_exptl_absorpt_coefficient_mu 0.228
_exptl_absorpt_correction_T_max 0.7457
_exptl_absorpt_correction_T_min 0.6814
_exptl_absorpt_correction_type multi-scan
_exptl_absorpt_process_details
'SADABS-2008/1 (Bruker,2008) was used for absorption correction. wR2(int) was 0.0430 before and 0.0336 after correction. The Ratio of minimum to maximum transmission is 0.9138. The \l/2 correction factor is 0.0015.'
_exptl_crystal_colour colourless
_exptl_crystal_density_diffrn 1.321
_exptl_crystal_description block
_exptl_crystal_F_000 660
_exptl_crystal_size_max 0.15
_exptl_crystal_size_mid 0.1
_exptl_crystal_size_min 0.05
_refine_diff_density_max 0.213
_refine_diff_density_min -0.322
_refine_diff_density_rms 0.041
_refine_ls_extinction_method none
_refine_ls_goodness_of_fit_ref 0.982
_refine_ls_hydrogen_treatment constr
_refine_ls_matrix_type full
_refine_ls_number_parameters 408
_refine_ls_number_reflns 7882
_refine_ls_number_restraints 0
_refine_ls_restrained_S_all 0.982
_refine_ls_R_factor_all 0.1092
_refine_ls_R_factor_gt 0.0462
_refine_ls_shift/su_max 0.003
_refine_ls_shift/su_mean 0.000
_refine_ls_structure_factor_coef Fsqd
_refine_ls_weighting_details 'w=1/[\s^2^(Fo^2^)+(0.0603P)^2^] where P=(Fo^2^+2Fc^2^)/3'
_refine_ls_weighting_scheme calc
_refine_ls_wR_factor_gt 0.1067
_refine_ls_wR_factor_ref 0.1326
_reflns_Friedel_coverage 0.000
_reflns_number_gt 4102
_reflns_number_total 7882
_reflns_threshold_expression 'I > 2\s(I)'
_cod_data_source_file c7cc04126h2.cif
_cod_data_source_block mo_dm17140_0m
_cod_database_code 7120407
_shelx_shelxl_version_number 2016/6
_shelx_space_group_comment
;
The symmetry employed for this shelxl refinement is uniquely defined
by the following loop, which should always be used as a source of
symmetry information in preference to the above space-group names.
They are only intended as comments.
;
_shelx_estimated_absorpt_t_max 0.989
_shelx_estimated_absorpt_t_min 0.967
_olex2_refinement_description
;
1. Fixed Uiso
 At 1.2 times of:
  All C(H) groups, All C(H,H) groups, All N(H) groups
 At 1.5 times of:
  All C(H,H,H) groups
2.a Riding coordinates:
 N1(H1)
2.b Ternary CH refined with riding coordinates:
 C17(H17)
2.c Secondary CH2 refined with riding coordinates:
 C1(H1A,H1B)
2.d Aromatic/amide H refined with riding coordinates:
 C3(H3), C4(H4), C6(H6), C11(H11), C12(H12), C14(H14), C15(H15), C21(H21),
 C22(H22), C23(H23), C24(H24), C25(H25), C27(H27), C28(H28), C29(H29), C30(H30),
  C33(H33), C34(H34), C36(H36), C37(H37)
2.e Idealised Me refined as rotating group:
 C16(H16A,H16B,H16C), C38(H38A,H38B,H38C)
;
_olex2_submission_special_instructions 'No special instructions were received'

loop_
_space_group_symop_operation_xyz
'x, y, z'
'-x, -y, -z'

loop_
_atom_site_label
_atom_site_type_symbol
_atom_site_fract_x
_atom_site_fract_y
_atom_site_fract_z
_atom_site_U_iso_or_equiv
_atom_site_adp_type
_atom_site_occupancy
_atom_site_site_symmetry_order
_atom_site_calc_flag
_atom_site_refinement_flags_posn
Cl1 Cl 0.86832(8) 1.01958(6) 0.88672(5) 0.0864(2) Uani 1 1 d .
S1 S 0.76762(6) 0.60675(5) 0.27251(5) 0.05676(17) Uani 1 1 d .
O1 O 0.61729(15) 0.94318(12) 0.36196(13) 0.0613(4) Uani 1 1 d .
O2 O 0.04877(18) 0.62921(15) 0.02536(13) 0.0758(5) Uani 1 1 d .
O3 O 0.77571(19) 0.68860(14) 0.21890(13) 0.0750(5) Uani 1 1 d .
O4 O 0.88424(16) 0.56048(14) 0.29750(13) 0.0721(5) Uani 1 1 d .
N1 N 0.74182(19) 0.66714(14) 0.38608(13) 0.0533(4) Uani 1 1 d .
H1 H 0.673312 0.696274 0.370036 0.064 Uiso 1 1 d R
C1 C 0.7689(2) 0.9746(2) 0.4147(2) 0.0655(7) Uani 1 1 d .
H1A H 0.812206 1.041813 0.403390 0.079 Uiso 1 1 calc R
H1B H 0.809488 0.918179 0.382691 0.079 Uiso 1 1 calc R
C2 C 0.8000(2) 0.99094(17) 0.53361(19) 0.0533(5) Uani 1 1 d .
C3 C 0.9052(2) 1.07661(19) 0.6139(2) 0.0670(7) Uani 1 1 d .
H3 H 0.959956 1.129476 0.594508 0.080 Uiso 1 1 calc R
C4 C 0.9297(3) 1.0845(2) 0.7229(2) 0.0699(7) Uani 1 1 d .
H4 H 1.002051 1.141166 0.776816 0.084 Uiso 1 1 calc R
C5 C 0.8454(2) 1.00738(19) 0.74975(19) 0.0596(6) Uani 1 1 d .
C6 C 0.7394(2) 0.91995(18) 0.67120(18) 0.0524(5) Uani 1 1 d .
H6 H 0.685157 0.867818 0.691799 0.063 Uiso 1 1 calc R
C7 C 0.7149(2) 0.91098(16) 0.56097(17) 0.0470(5) Uani 1 1 d .
C8 C 0.5984(2) 0.82731(16) 0.47178(16) 0.0445(5) Uani 1 1 d .
C9 C 0.5476(2) 0.85167(17) 0.37902(17) 0.0480(5) Uani 1 1 d .
C10 C 0.4168(2) 0.79194(17) 0.28609(17) 0.0486(5) Uani 1 1 d .
C11 C 0.2906(2) 0.74164(18) 0.29983(17) 0.0523(5) Uani 1 1 d .
H11 H 0.286890 0.744823 0.369691 0.063 Uiso 1 1 calc R
C12 C 0.1709(2) 0.68708(19) 0.21117(18) 0.0574(6) Uani 1 1 d .
H12 H 0.087826 0.652694 0.221636 0.069 Uiso 1 1 calc R
C13 C 0.1736(2) 0.68320(18) 0.10663(18) 0.0549(6) Uani 1 1 d .
C14 C 0.2976(3) 0.7334(2) 0.09156(18) 0.0617(6) Uani 1 1 d .
H14 H 0.300723 0.730710 0.021649 0.074 Uiso 1 1 calc R
C15 C 0.4173(2) 0.78785(19) 0.18081(18) 0.0580(6) Uani 1 1 d .
H15 H 0.499945 0.822530 0.170091 0.070 Uiso 1 1 calc R
C16 C 0.0476(3) 0.6143(3) -0.0844(2) 0.1013(10) Uani 1 1 d .
H16A H -0.045510 0.572996 -0.132900 0.152 Uiso 1 1 calc GR
H16B H 0.115827 0.575541 -0.099341 0.152 Uiso 1 1 calc GR
H16C H 0.071849 0.684314 -0.095161 0.152 Uiso 1 1 calc GR
C17 C 0.53037(19) 0.72049(15) 0.48797(15) 0.0414(4) Uani 1 1 d .
H17 H 0.466448 0.672988 0.416150 0.050 Uiso 1 1 calc R
C18 C 0.4393(2) 0.74333(16) 0.55799(17) 0.0475(5) Uani 1 1 d .
C19 C 0.3691(2) 0.77119(17) 0.61461(18) 0.0504(5) Uani 1 1 d .
C20 C 0.2910(2) 0.80860(18) 0.68625(18) 0.0521(5) Uani 1 1 d .
C21 C 0.3593(3) 0.8938(2) 0.7823(2) 0.0668(7) Uani 1 1 d .
H21 H 0.456130 0.926867 0.801121 0.080 Uiso 1 1 calc R
C22 C 0.2813(4) 0.9293(3) 0.8503(2) 0.0925(10) Uani 1 1 d .
H22 H 0.326597 0.985479 0.915912 0.111 Uiso 1 1 calc R
C23 C 0.1380(4) 0.8821(3) 0.8213(3) 0.1034(11) Uani 1 1 d .
H23 H 0.086490 0.906855 0.867054 0.124 Uiso 1 1 calc R
C24 C 0.0702(3) 0.7990(3) 0.7257(3) 0.0938(10) Uani 1 1 d .
H24 H -0.027336 0.768031 0.706045 0.113 Uiso 1 1 calc R
C25 C 0.1454(3) 0.7613(2) 0.6588(2) 0.0689(7) Uani 1 1 d .
H25 H 0.099145 0.703592 0.594479 0.083 Uiso 1 1 calc R
C26 C 0.63277(19) 0.65641(15) 0.52834(15) 0.0404(4) Uani 1 1 d .
C27 C 0.6275(2) 0.61966(17) 0.61702(16) 0.0494(5) Uani 1 1 d .
H27 H 0.566946 0.640278 0.656137 0.059 Uiso 1 1 calc R
C28 C 0.7096(2) 0.55342(18) 0.64887(18) 0.0571(6) Uani 1 1 d .
H28 H 0.704358 0.530655 0.708927 0.069 Uiso 1 1 calc R
C29 C 0.7984(2) 0.52149(19) 0.59179(18) 0.0593(6) Uani 1 1 d .
H29 H 0.852272 0.475698 0.612022 0.071 Uiso 1 1 calc R
C30 C 0.8080(2) 0.55725(18) 0.50428(18) 0.0562(6) Uani 1 1 d .
H30 H 0.869260 0.536047 0.466057 0.067 Uiso 1 1 calc R
C31 C 0.7268(2) 0.62489(16) 0.47261(15) 0.0427(4) Uani 1 1 d .
C32 C 0.6141(2) 0.49917(18) 0.19559(16) 0.0489(5) Uani 1 1 d .
C33 C 0.6127(3) 0.39302(19) 0.19004(19) 0.0607(6) Uani 1 1 d .
H33 H 0.693320 0.377064 0.226713 0.073 Uiso 1 1 calc R
C34 C 0.4904(3) 0.3105(2) 0.1295(2) 0.0667(6) Uani 1 1 d .
H34 H 0.489718 0.238851 0.126221 0.080 Uiso 1 1 calc R
C35 C 0.3689(3) 0.3308(2) 0.07354(18) 0.0603(6) Uani 1 1 d .
C36 C 0.3733(3) 0.4383(2) 0.08033(19) 0.0651(6) Uani 1 1 d .
H36 H 0.292816 0.454333 0.043590 0.078 Uiso 1 1 calc R
C37 C 0.4940(3) 0.5217(2) 0.1401(2) 0.0628(6) Uani 1 1 d .
H37 H 0.494825 0.593436 0.143347 0.075 Uiso 1 1 calc R
C38 C 0.2363(3) 0.2398(2) 0.0080(2) 0.0915(9) Uani 1 1 d .
H38A H 0.253439 0.193513 -0.053135 0.137 Uiso 1 1 calc GR
H38B H 0.160227 0.270099 -0.017818 0.137 Uiso 1 1 calc GR
H38C H 0.210516 0.197666 0.053154 0.137 Uiso 1 1 calc GR

loop_
_atom_site_aniso_label
_atom_site_aniso_U_11
_atom_site_aniso_U_22
_atom_site_aniso_U_33
_atom_site_aniso_U_23
_atom_site_aniso_U_13
_atom_site_aniso_U_12
Cl1 0.0909(5) 0.0877(5) 0.0564(4) 0.0014(3) 0.0055(3) 0.0200(4)
S1 0.0592(4) 0.0631(4) 0.0522(3) 0.0149(3) 0.0324(3) 0.0111(3)
O1 0.0554(9) 0.0572(10) 0.0745(11) 0.0376(8) 0.0134(8) 0.0090(7)
O2 0.0698(11) 0.0927(13) 0.0501(10) 0.0130(9) 0.0064(8) 0.0167(9)
O3 0.0943(12) 0.0728(11) 0.0623(10) 0.0279(9) 0.0411(9) 0.0024(9)
O4 0.0543(10) 0.0919(13) 0.0721(11) 0.0132(9) 0.0317(8) 0.0250(9)
N1 0.0645(11) 0.0567(11) 0.0491(10) 0.0177(9) 0.0303(9) 0.0220(9)
C1 0.0539(14) 0.0598(15) 0.0888(19) 0.0420(14) 0.0202(13) 0.0066(11)
C2 0.0428(12) 0.0470(12) 0.0710(15) 0.0244(11) 0.0135(11) 0.0117(10)
C3 0.0499(14) 0.0476(14) 0.096(2) 0.0248(14) 0.0121(13) 0.0055(11)
C4 0.0582(15) 0.0469(14) 0.083(2) 0.0086(13) 0.0022(13) 0.0070(11)
C5 0.0557(14) 0.0544(14) 0.0587(14) 0.0093(11) 0.0064(11) 0.0184(12)
C6 0.0482(12) 0.0497(13) 0.0572(14) 0.0139(11) 0.0147(10) 0.0140(10)
C7 0.0443(11) 0.0410(11) 0.0553(13) 0.0147(10) 0.0144(10) 0.0126(9)
C8 0.0433(11) 0.0432(11) 0.0490(12) 0.0165(10) 0.0172(9) 0.0099(9)
C9 0.0472(12) 0.0463(12) 0.0578(13) 0.0231(11) 0.0211(10) 0.0142(10)
C10 0.0496(12) 0.0523(13) 0.0513(13) 0.0214(10) 0.0182(10) 0.0205(10)
C11 0.0488(12) 0.0669(15) 0.0462(12) 0.0195(11) 0.0180(10) 0.0206(11)
C12 0.0484(13) 0.0730(16) 0.0548(14) 0.0213(12) 0.0188(11) 0.0200(11)
C13 0.0569(14) 0.0590(14) 0.0472(13) 0.0130(11) 0.0108(11) 0.0239(11)
C14 0.0698(16) 0.0745(17) 0.0448(13) 0.0221(12) 0.0179(12) 0.0239(13)
C15 0.0589(14) 0.0659(15) 0.0574(15) 0.0283(12) 0.0227(12) 0.0173(12)
C16 0.095(2) 0.132(3) 0.0498(17) 0.0133(17) 0.0061(15) 0.011(2)
C17 0.0398(10) 0.0429(11) 0.0406(11) 0.0128(9) 0.0141(9) 0.0074(8)
C18 0.0457(12) 0.0458(12) 0.0499(12) 0.0157(10) 0.0151(10) 0.0088(9)
C19 0.0504(12) 0.0497(12) 0.0559(13) 0.0199(11) 0.0212(11) 0.0144(10)
C20 0.0606(14) 0.0548(13) 0.0597(14) 0.0290(12) 0.0305(11) 0.0279(11)
C21 0.0792(17) 0.0675(16) 0.0634(16) 0.0223(13) 0.0268(14) 0.0331(14)
C22 0.132(3) 0.094(2) 0.0641(18) 0.0146(16) 0.0396(19) 0.061(2)
C23 0.125(3) 0.131(3) 0.111(3) 0.055(2) 0.084(3) 0.079(3)
C24 0.081(2) 0.109(3) 0.125(3) 0.048(2) 0.068(2) 0.0420(19)
C25 0.0641(16) 0.0698(16) 0.0865(19) 0.0277(14) 0.0400(14) 0.0236(13)
C26 0.0408(10) 0.0388(10) 0.0368(10) 0.0085(8) 0.0117(8) 0.0053(8)
C27 0.0543(12) 0.0533(13) 0.0451(12) 0.0184(10) 0.0223(10) 0.0120(10)
C28 0.0677(15) 0.0585(14) 0.0496(13) 0.0269(11) 0.0160(11) 0.0165(12)
C29 0.0656(15) 0.0579(14) 0.0580(14) 0.0250(12) 0.0131(12) 0.0237(12)
C30 0.0569(13) 0.0576(14) 0.0580(14) 0.0159(11) 0.0207(11) 0.0235(11)
C31 0.0446(11) 0.0415(11) 0.0377(11) 0.0091(9) 0.0129(9) 0.0057(9)
C32 0.0560(13) 0.0537(13) 0.0439(12) 0.0163(10) 0.0250(10) 0.0169(10)
C33 0.0616(15) 0.0626(15) 0.0647(15) 0.0263(13) 0.0192(12) 0.0244(12)
C34 0.0778(17) 0.0524(14) 0.0713(17) 0.0242(13) 0.0198(14) 0.0185(13)
C35 0.0685(15) 0.0619(15) 0.0490(13) 0.0208(12) 0.0169(12) 0.0115(12)
C36 0.0662(15) 0.0705(17) 0.0612(15) 0.0271(13) 0.0132(12) 0.0241(13)
C37 0.0736(16) 0.0522(14) 0.0699(16) 0.0251(12) 0.0247(13) 0.0224(13)
C38 0.091(2) 0.080(2) 0.080(2) 0.0235(16) 0.0053(16) 0.0019(16)

loop_
_atom_type_symbol
_atom_type_description
_atom_type_scat_dispersion_real
_atom_type_scat_dispersion_imag
_atom_type_scat_source
C C 0.0033 0.0016 'International Tables Vol C Tables 4.2.6.8 and 6.1.1.4'
H H 0.0000 0.0000 'International Tables Vol C Tables 4.2.6.8 and 6.1.1.4'
Cl Cl 0.1484 0.1585 'International Tables Vol C Tables 4.2.6.8 and 6.1.1.4'
N N 0.0061 0.0033 'International Tables Vol C Tables 4.2.6.8 and 6.1.1.4'
O O 0.0106 0.0060 'International Tables Vol C Tables 4.2.6.8 and 6.1.1.4'
S S 0.1246 0.1234 'International Tables Vol C Tables 4.2.6.8 and 6.1.1.4'

loop_
_geom_angle_atom_site_label_1
_geom_angle_atom_site_label_2
_geom_angle_atom_site_label_3
_geom_angle
O3 S1 N1 103.54(10)
O3 S1 C32 108.46(10)
O4 S1 O3 120.20(10)
O4 S1 N1 108.64(9)
O4 S1 C32 108.00(10)
N1 S1 C32 107.34(9)
C9 O1 C1 113.03(15)
C13 O2 C16 118.3(2)
S1 N1 H1 107.6
C31 N1 S1 128.51(14)
C31 N1 H1 107.6
O1 C1 H1A 109.6
O1 C1 H1B 109.6
O1 C1 C2 110.24(18)
H1A C1 H1B 108.1
C2 C1 H1A 109.6
C2 C1 H1B 109.6
C3 C2 C1 124.2(2)
C3 C2 C7 120.7(2)
C7 C2 C1 115.1(2)
C2 C3 H3 119.7
C2 C3 C4 120.7(2)
C4 C3 H3 119.7
C3 C4 H4 120.7
C5 C4 C3 118.7(2)
C5 C4 H4 120.7
C4 C5 Cl1 119.5(2)
C4 C5 C6 122.2(2)
C6 C5 Cl1 118.33(19)
C5 C6 H6 120.3
C5 C6 C7 119.4(2)
C7 C6 H6 120.3
C2 C7 C8 117.48(19)
C6 C7 C2 118.3(2)
C6 C7 C8 124.02(19)
C7 C8 C17 120.22(17)
C9 C8 C7 117.80(18)
C9 C8 C17 121.80(18)
O1 C9 C10 110.34(17)
C8 C9 O1 120.93(19)
C8 C9 C10 128.71(19)
C11 C10 C9 122.61(19)
C15 C10 C9 119.5(2)
C15 C10 C11 117.9(2)
C10 C11 H11 119.6
C12 C11 C10 120.9(2)
C12 C11 H11 119.6
C11 C12 H12 119.8
C11 C12 C13 120.4(2)
C13 C12 H12 119.8
O2 C13 C12 115.6(2)
O2 C13 C14 124.9(2)
C14 C13 C12 119.5(2)
C13 C14 H14 120.1
C13 C14 C15 119.8(2)
C15 C14 H14 120.1
C10 C15 H15 119.2
C14 C15 C10 121.5(2)
C14 C15 H15 119.2
O2 C16 H16A 109.5
O2 C16 H16B 109.5
O2 C16 H16C 109.5
H16A C16 H16B 109.5
H16A C16 H16C 109.5
H16B C16 H16C 109.5
C8 C17 H17 106.4
C8 C17 C26 116.03(15)
C18 C17 C8 108.47(15)
C18 C17 H17 106.4
C18 C17 C26 112.46(15)
C26 C17 H17 106.4
C19 C18 C17 174.2(2)
C18 C19 C20 177.2(3)
C21 C20 C19 120.1(2)
C21 C20 C25 119.5(2)
C25 C20 C19 120.4(2)
C20 C21 H21 120.4
C20 C21 C22 119.2(3)
C22 C21 H21 120.4
C21 C22 H22 119.8
C23 C22 C21 120.4(3)
C23 C22 H22 119.8
C22 C23 H23 119.8
C24 C23 C22 120.5(3)
C24 C23 H23 119.8
C23 C24 H24 120.0
C25 C24 C23 120.1(3)
C25 C24 H24 120.0
C20 C25 H25 119.8
C24 C25 C20 120.4(3)
C24 C25 H25 119.8
C27 C26 C17 120.97(16)
C27 C26 C31 117.20(17)
C31 C26 C17 121.63(16)
C26 C27 H27 119.0
C28 C27 C26 122.09(19)
C28 C27 H27 119.0
C27 C28 H28 120.1
C29 C28 C27 119.8(2)
C29 C28 H28 120.1
C28 C29 H29 120.0
C28 C29 C30 119.9(2)
C30 C29 H29 120.0
C29 C30 H30 119.7
C29 C30 C31 120.5(2)
C31 C30 H30 119.7
C26 C31 N1 118.61(17)
C30 C31 N1 120.86(18)
C30 C31 C26 120.48(18)
C33 C32 S1 120.61(17)
C33 C32 C37 119.8(2)
C37 C32 S1 119.55(17)
C32 C33 H33 120.4
C32 C33 C34 119.2(2)
C34 C33 H33 120.4
C33 C34 H34 118.9
C33 C34 C35 122.1(2)
C35 C34 H34 118.9
C34 C35 C36 117.5(2)
C34 C35 C38 121.4(2)
C36 C35 C38 121.1(2)
C35 C36 H36 119.3
C37 C36 C35 121.4(2)
C37 C36 H36 119.3
C32 C37 H37 120.0
C36 C37 C32 119.9(2)
C36 C37 H37 120.0
C35 C38 H38A 109.5
C35 C38 H38B 109.5
C35 C38 H38C 109.5
H38A C38 H38B 109.5
H38A C38 H38C 109.5
H38B C38 H38C 109.5

loop_
_geom_bond_atom_site_label_1
_geom_bond_atom_site_label_2
_geom_bond_distance
Cl1 C5 1.741(2)
S1 O3 1.4320(17)
S1 O4 1.4306(16)
S1 N1 1.6271(16)
S1 C32 1.757(2)
O1 C1 1.443(3)
O1 C9 1.370(2)
O2 C13 1.363(3)
O2 C16 1.420(3)
N1 H1 0.8599
N1 C31 1.425(2)
C1 H1A 0.9700
C1 H1B 0.9700
C1 C2 1.486(3)
C2 C3 1.382(3)
C2 C7 1.402(3)
C3 H3 0.9300
C3 C4 1.382(3)
C4 H4 0.9300
C4 C5 1.368(3)
C5 C6 1.388(3)
C6 H6 0.9300
C6 C7 1.396(3)
C7 C8 1.468(3)
C8 C9 1.357(3)
C8 C17 1.528(3)
C9 C10 1.481(3)
C10 C11 1.391(3)
C10 C15 1.389(3)
C11 H11 0.9300
C11 C12 1.380(3)
C12 H12 0.9300
C12 C13 1.386(3)
C13 C14 1.380(3)
C14 H14 0.9300
C14 C15 1.383(3)
C15 H15 0.9300
C16 H16A 0.9600
C16 H16B 0.9600
C16 H16C 0.9600
C17 H17 0.9800
C17 C18 1.477(3)
C17 C26 1.534(3)
C18 C19 1.193(3)
C19 C20 1.431(3)
C20 C21 1.382(3)
C20 C25 1.394(3)
C21 H21 0.9300
C21 C22 1.390(4)
C22 H22 0.9300
C22 C23 1.370(5)
C23 H23 0.9300
C23 C24 1.365(5)
C24 H24 0.9300
C24 C25 1.365(3)
C25 H25 0.9300
C26 C27 1.391(3)
C26 C31 1.399(3)
C27 H27 0.9300
C27 C28 1.383(3)
C28 H28 0.9300
C28 C29 1.368(3)
C29 H29 0.9300
C29 C30 1.377(3)
C30 H30 0.9300
C30 C31 1.392(3)
C32 C33 1.374(3)
C32 C37 1.382(3)
C33 H33 0.9300
C33 C34 1.378(3)
C34 H34 0.9300
C34 C35 1.379(3)
C35 C36 1.383(3)
C35 C38 1.503(3)
C36 H36 0.9300
C36 C37 1.373(3)
C37 H37 0.9300
C38 H38A 0.9600
C38 H38B 0.9600
C38 H38C 0.9600
